data_4076016
loop_
_publ_author_name
'Takai, Yasutomo'
'Kitaura, Ryo'
'Nakatani, Emi'
'Onishi, Takafumi'
'Kurosawa, Hideo'

_publ_section_title
;
 Conversion of Allylic Alcohols to Carbonyl Compounds Catalyzed by
 Alkoxy-Bridged Dinuclear Areneruthenium Complexes
;
_journal_issue 20
_journal_name_full Organometallics
_journal_page_first 4729
_journal_paper_doi 10.1021/om050442p
_journal_volume 24
_journal_year 2005
_chemical_formula_sum 'C19 H25 B F4 O3 Ru2'
_chemical_formula_weight 590.35
_space_group_IT_number 14
_symmetry_cell_setting monoclinic
_symmetry_Int_Tables_number 14
_symmetry_space_group_name_Hall '-P 2ybc'
_symmetry_space_group_name_H-M 'P 1 21/c 1'
_cell_angle_alpha 90
_cell_angle_beta 101.026(3)
_cell_angle_gamma 90
_cell_formula_units_Z 4
_cell_length_a 9.7662(8)
_cell_length_b 13.470(1)
_cell_length_c 15.950(2)
_cell_measurement_reflns_used 15783
_cell_measurement_temperature 293.2
_cell_measurement_theta_max 27.5
_cell_measurement_theta_min 2.6
_cell_volume 2059.5(3)
_computing_cell_refinement PROCESS-AUTO
_computing_data_collection PROCESS-AUTO
_computing_data_reduction 'teXsan Ver. 1.11'
_computing_publication_material 'teXsan Ver. 1.11'
_computing_structure_refinement 'teXsan Ver. 1.10'
_computing_structure_solution SIR92
_diffrn_detector_area_resol_mean 8.00
_diffrn_measured_fraction_theta_full 0.9651
_diffrn_measured_fraction_theta_max 0.9651
_diffrn_measurement_device_type 'Rigaku RAXIS-RAPID Imaging Plate'
_diffrn_measurement_method \w
_diffrn_radiation_type 'Mo K\a'
_diffrn_radiation_wavelength 0.7107
_diffrn_reflns_av_R_equivalents 0.063
_diffrn_reflns_limit_h_max 12
_diffrn_reflns_limit_h_min 0
_diffrn_reflns_limit_k_max 17
_diffrn_reflns_limit_k_min 0
_diffrn_reflns_limit_l_max 20
_diffrn_reflns_limit_l_min -20
_diffrn_reflns_number 17803
_diffrn_reflns_theta_full 27.48
_diffrn_reflns_theta_max 27.48
_exptl_absorpt_coefficient_mu 1.520
_exptl_absorpt_correction_T_max 1.000
_exptl_absorpt_correction_T_min 0.675
_exptl_absorpt_correction_type multi-scan
_exptl_absorpt_process_details '(Higashi, 1995)'
_exptl_crystal_colour orange
_exptl_crystal_density_diffrn 1.904
_exptl_crystal_density_method 'not measured'
_exptl_crystal_description prism
_exptl_crystal_size_max 0.300
_exptl_crystal_size_mid 0.050
_exptl_crystal_size_min 0.000
_refine_diff_density_max 2.31
_refine_diff_density_min -0.76
_refine_ls_extinction_method none
_refine_ls_goodness_of_fit_ref 3.853
_refine_ls_hydrogen_treatment noref
_refine_ls_number_parameters 262
_refine_ls_number_reflns 2730
_refine_ls_R_factor_gt 0.0794
_refine_ls_shift/su_max 1.5409
_refine_ls_structure_factor_coef F
_refine_ls_weighting_details 'w = 1/[\s^2^(Fo) + 0.00002|Fo|^2^]'
_refine_ls_weighting_scheme calc
_refine_ls_wR_factor_ref 0.0869
_reflns_number_gt 2730
_reflns_number_total 4564
_reflns_threshold_expression F^2^>3.0\s(F^2^)
_cod_data_source_file om050442psi20050602_101946.cif
_cod_data_source_block kuroken
_cod_original_formula_sum 'C19 H25 B F4 O3 Ru2 '
_cod_database_code 4076016

loop_
_symmetry_equiv_pos_as_xyz
x,y,z
-x,1/2+y,1/2-z
-x,-y,-z
x,1/2-y,1/2+z

loop_
_atom_site_label
_atom_site_type_symbol
_atom_site_fract_x
_atom_site_fract_y
_atom_site_fract_z
_atom_site_U_iso_or_equiv
_atom_site_adp_type
_atom_site_occupancy
_atom_site_calc_flag
Ru(1) Ru 0.7392(1) 0.22420(9) 0.99242(8) 0.0542(3) Uani 1.00 d
Ru(2) Ru 0.4323(1) 0.19510(8) 0.97599(9) 0.0555(3) Uani 1.00 d
F(1) F 0.191(2) 0.419(1) 0.722(1) 0.197(8) Uani 1.00 d
F(2) F 0.169(3) 0.474(1) 0.836(1) 0.25(1) Uani 1.00 d
F(3) F 0.076(2) 0.547(2) 0.728(1) 0.29(1) Uani 1.00 d
F(4) F 0.004(2) 0.415(2) 0.765(2) 0.26(1) Uani 1.00 d
O(1) O 0.6070(9) 0.1789(7) 1.0731(6) 0.059(3) Uani 1.00 d
O(2) O 0.5878(9) 0.1330(7) 0.9261(5) 0.051(3) Uani 1.00 d
O(3) O 0.564(1) 0.3095(7) 0.9655(8) 0.078(4) Uani 1.00 d
C(1) C 0.551(2) 0.394(1) 0.915(1) 0.079(6) Uani 1.00 d
C(2) C 0.671(2) 0.464(1) 0.932(1) 0.102(7) Uani 1.00 d
C(3) C 0.814(2) 0.436(2) 0.919(1) 0.119(9) Uani 1.00 d
C(4) C 0.871(2) 0.337(1) 0.961(1) 0.076(6) Uani 1.00 d
C(5) C 0.884(2) 0.257(2) 0.910(1) 0.078(6) Uani 1.00 d
C(6) C 0.914(2) 0.162(1) 0.950(1) 0.081(6) Uani 1.00 d
C(7) C 0.937(2) 0.153(1) 1.038(2) 0.090(7) Uani 1.00 d
C(8) C 0.928(2) 0.238(2) 1.086(1) 0.094(7) Uani 1.00 d
C(9) C 0.898(2) 0.326(1) 1.051(1) 0.082(6) Uani 1.00 d
C(10) C 0.568(2) 0.114(1) 0.842(1) 0.077(6) Uani 1.00 d
C(11) C 0.447(3) 0.045(2) 0.811(1) 0.108(8) Uani 1.00 d
C(12) C 0.296(2) 0.087(2) 0.805(1) 0.113(8) Uani 1.00 d
C(13) C 0.271(2) 0.132(1) 0.882(1) 0.072(6) Uani 1.00 d
C(14) C 0.287(2) 0.076(1) 0.959(2) 0.096(7) Uani 1.00 d
C(15) C 0.284(2) 0.118(2) 1.036(2) 0.097(8) Uani 1.00 d
C(16) C 0.261(2) 0.218(2) 1.041(2) 0.102(8) Uani 1.00 d
C(17) C 0.240(2) 0.273(1) 0.960(2) 0.084(6) Uani 1.00 d
C(18) C 0.246(1) 0.232(1) 0.884(1) 0.072(5) Uani 1.00 d
C(19) C 0.615(2) 0.226(1) 1.153(1) 0.085(6) Uani 1.00 d
B(1) B 0.124(4) 0.469(3) 0.763(2) 0.14(1) Uani 1.00 d
H(1) H 0.5471 0.1763 0.8098 0.0987 Uiso 1.00 calc
H(2) H 0.6506 0.0880 0.8272 0.0987 Uiso 1.00 calc
H(3) H 0.5435 0.3704 0.8567 0.1028 Uiso 1.00 calc
H(4) H 0.4684 0.4251 0.9207 0.1028 Uiso 1.00 calc
H(5) H 0.4555 0.0155 0.7572 0.1422 Uiso 1.00 calc
H(6) H 0.4540 -0.0099 0.8519 0.1422 Uiso 1.00 calc
H(7) H 0.2802 0.1378 0.7581 0.1336 Uiso 1.00 calc
H(8) H 0.2254 0.0366 0.7843 0.1336 Uiso 1.00 calc
H(9) H 0.8772 0.4843 0.9416 0.1433 Uiso 1.00 calc
H(10) H 0.8076 0.4269 0.8602 0.1433 Uiso 1.00 calc
H(11) H 0.6465 0.5212 0.9019 0.1384 Uiso 1.00 calc
H(12) H 0.6826 0.4791 0.9940 0.1384 Uiso 1.00 calc
H(13) H 0.7047 0.2182 1.1854 0.1007 Uiso 1.00 calc
H(14) H 0.5960 0.2960 1.1430 0.1007 Uiso 1.00 calc
H(15) H 0.5468 0.1990 1.1805 0.1007 Uiso 1.00 calc
H(16) H 0.9592 0.0905 1.0655 0.1080 Uiso 1.00 calc
H(17) H 0.2286 0.2721 0.8365 0.0866 Uiso 1.00 calc
H(18) H 0.9467 0.2308 1.1473 0.1038 Uiso 1.00 calc
H(19) H 0.2994 0.0065 0.9585 0.1016 Uiso 1.00 calc
H(20) H 0.9131 0.1031 0.9147 0.1076 Uiso 1.00 calc
H(21) H 0.8914 0.3815 1.0851 0.1055 Uiso 1.00 calc
H(22) H 0.8757 0.2600 0.8494 0.1028 Uiso 1.00 calc
H(23) H 0.2980 0.0829 1.0905 0.1135 Uiso 1.00 calc
H(24) H 0.2599 0.2557 1.0946 0.1285 Uiso 1.00 calc
H(25) H 0.2235 0.3473 0.9615 0.1034 Uiso 1.00 calc

loop_
_atom_site_aniso_label
_atom_site_aniso_U_11
_atom_site_aniso_U_22
_atom_site_aniso_U_33
_atom_site_aniso_U_12
_atom_site_aniso_U_13
_atom_site_aniso_U_23
Ru(1) 0.0359(6) 0.0582(6) 0.0699(8) -0.0057(5) 0.0138(6) -0.0023(6)
Ru(2) 0.0347(6) 0.0562(6) 0.0762(9) -0.0030(5) 0.0125(6) 0.0038(6)
F(1) 0.22(2) 0.23(2) 0.18(1) 0.00(2) 0.12(1) -0.05(1)
F(2) 0.40(3) 0.17(1) 0.13(1) 0.12(2) -0.07(2) -0.06(1)
F(3) 0.25(3) 0.30(2) 0.32(3) 0.06(2) 0.07(2) 0.25(2)
F(4) 0.20(2) 0.32(3) 0.28(2) -0.05(2) 0.15(2) 0.01(2)
O(1) 0.038(5) 0.078(6) 0.060(6) -0.008(5) 0.009(5) -0.005(5)
O(2) 0.052(5) 0.064(5) 0.040(5) -0.015(4) 0.013(5) -0.005(5)
O(3) 0.055(7) 0.052(5) 0.122(10) -0.002(5) 0.009(7) 0.023(6)
C(1) 0.045(8) 0.08(1) 0.11(1) 0.003(8) 0.010(10) -0.01(1)
C(2) 0.11(2) 0.10(1) 0.10(1) -0.03(1) 0.02(1) 0.02(1)
C(3) 0.10(2) 0.11(2) 0.15(2) -0.04(1) 0.03(2) 0.04(1)
C(4) 0.06(1) 0.07(1) 0.09(1) -0.025(8) 0.01(1) 0.01(1)
C(5) 0.048(9) 0.12(1) 0.07(1) -0.034(10) 0.024(8) 0.00(1)
C(6) 0.051(9) 0.10(1) 0.10(1) -0.009(9) 0.04(1) -0.04(1)
C(7) 0.033(8) 0.07(1) 0.16(2) 0.000(7) 0.01(1) 0.02(1)
C(8) 0.035(8) 0.09(1) 0.14(2) -0.001(9) -0.01(1) 0.00(1)
C(9) 0.042(8) 0.09(1) 0.12(2) -0.015(8) 0.025(10) -0.04(1)
C(10) 0.055(9) 0.08(1) 0.10(1) 0.003(8) 0.013(10) 0.01(1)
C(11) 0.14(2) 0.11(1) 0.07(1) -0.02(2) 0.01(1) -0.03(1)
C(12) 0.07(1) 0.15(2) 0.11(2) -0.01(1) -0.03(1) -0.03(1)
C(13) 0.052(9) 0.09(1) 0.08(1) 0.004(9) 0.015(9) 0.00(1)
C(14) 0.052(10) 0.06(1) 0.17(2) -0.026(8) 0.02(1) -0.01(1)
C(15) 0.037(9) 0.13(2) 0.12(2) 0.03(1) 0.01(1) 0.05(2)
C(16) 0.031(8) 0.14(2) 0.15(2) -0.007(10) 0.04(1) -0.03(2)
C(17) 0.049(9) 0.065(10) 0.14(2) -0.002(7) 0.02(1) 0.02(1)
C(18) 0.038(8) 0.09(1) 0.08(1) -0.003(8) 0.009(9) 0.00(1)
C(19) 0.08(1) 0.10(1) 0.08(1) 0.012(10) 0.03(1) 0.00(1)
B(1) 0.19(3) 0.19(3) 0.06(2) 0.05(3) 0.09(2) 0.04(2)

loop_
_atom_type_symbol
_atom_type_description
_atom_type_scat_dispersion_real
_atom_type_scat_dispersion_imag
_atom_type_scat_source
C C 0.003 0.002
;International Tables for Crystallography
(1992, Vol. C, Tables 4.2.6.8 and 6.1.1.1)
;
H H 0.000 0.000
;International Tables for Crystallography
(1992, Vol. C, Table 6.1.1.2)
;
O O 0.011 0.006
;International Tables for Crystallography
(1992, Vol. C, Tables 4.2.6.8 and 6.1.1.1)
;
Ru Ru -1.259 0.836
;International Tables for Crystallography
(1992, Vol. C, Tables 4.2.6.8 and 6.1.1.1)
;
B B 0.001 0.001
;International Tables for Crystallography
(1992, Vol. C, Tables 4.2.6.8 and 6.1.1.1)
;
F F 0.017 0.010
;International Tables for Crystallography
(1992, Vol. C, Tables 4.2.6.8 and 6.1.1.1)
;

loop_
_geom_angle_atom_site_label_1
_geom_angle_atom_site_label_2
_geom_angle_atom_site_label_3
_geom_angle
_geom_angle_site_symmetry_3
_geom_angle_publ_flag
Ru(2) Ru(1) O(1) 44.3(3) 0_555 yes
Ru(2) Ru(1) O(2) 42.6(2) 0_555 yes
Ru(2) Ru(1) O(3) 42.9(3) 0_555 yes
Ru(2) Ru(1) C(4) 136.2(5) 0_555 yes
Ru(2) Ru(1) C(5) 137.8(5) 0_555 yes
Ru(2) Ru(1) C(6) 140.7(5) 0_555 yes
Ru(2) Ru(1) C(7) 142.4(4) 0_555 yes
Ru(2) Ru(1) C(8) 141.8(5) 0_555 yes
Ru(2) Ru(1) C(9) 138.7(4) 0_555 yes
O(1) Ru(1) O(2) 70.9(3) 0_555 yes
O(1) Ru(1) O(3) 72.6(4) 0_555 yes
O(1) Ru(1) C(4) 146.7(6) 0_555 yes
O(1) Ru(1) C(5) 174.6(7) 0_555 yes
O(1) Ru(1) C(6) 135.4(7) 0_555 yes
O(1) Ru(1) C(7) 106.4(6) 0_555 yes
O(1) Ru(1) C(8) 98.3(6) 0_555 yes
O(1) Ru(1) C(9) 113.7(6) 0_555 yes
O(2) Ru(1) O(3) 74.7(4) 0_555 yes
O(2) Ru(1) C(4) 136.0(6) 0_555 yes
O(2) Ru(1) C(5) 107.7(5) 0_555 yes
O(2) Ru(1) C(6) 98.1(5) 0_555 yes
O(2) Ru(1) C(7) 114.8(6) 0_555 yes
O(2) Ru(1) C(8) 147.9(7) 0_555 yes
O(2) Ru(1) C(9) 174.7(7) 0_555 yes
O(3) Ru(1) C(4) 94.0(6) 0_555 yes
O(3) Ru(1) C(5) 112.2(6) 0_555 yes
O(3) Ru(1) C(6) 148.0(7) 0_555 yes
O(3) Ru(1) C(7) 169.8(7) 0_555 yes
O(3) Ru(1) C(8) 132.2(7) 0_555 yes
O(3) Ru(1) C(9) 103.6(6) 0_555 yes
C(4) Ru(1) C(5) 37.3(7) 0_555 yes
C(4) Ru(1) C(6) 69.2(7) 0_555 yes
C(4) Ru(1) C(7) 81.4(6) 0_555 yes
C(4) Ru(1) C(8) 67.8(7) 0_555 yes
C(4) Ru(1) C(9) 38.7(7) 0_555 yes
C(5) Ru(1) C(6) 39.3(7) 0_555 yes
C(5) Ru(1) C(7) 69.3(7) 0_555 yes
C(5) Ru(1) C(8) 80.2(7) 0_555 yes
C(5) Ru(1) C(9) 68.1(6) 0_555 yes
C(6) Ru(1) C(7) 37.8(7) 0_555 yes
C(6) Ru(1) C(8) 67.9(7) 0_555 yes
C(6) Ru(1) C(9) 80.6(6) 0_555 yes
C(7) Ru(1) C(8) 37.6(7) 0_555 yes
C(7) Ru(1) C(9) 67.2(7) 0_555 yes
C(8) Ru(1) C(9) 36.1(7) 0_555 yes
Ru(1) Ru(2) O(1) 44.2(2) 0_555 yes
Ru(1) Ru(2) O(2) 43.4(2) 0_555 yes
Ru(1) Ru(2) O(3) 42.9(3) 0_555 yes
Ru(1) Ru(2) C(13) 135.0(4) 0_555 yes
Ru(1) Ru(2) C(14) 138.2(5) 0_555 yes
Ru(1) Ru(2) C(15) 140.7(5) 0_555 yes
Ru(1) Ru(2) C(16) 143.0(6) 0_555 yes
Ru(1) Ru(2) C(17) 142.6(4) 0_555 yes
Ru(1) Ru(2) C(18) 136.9(4) 0_555 yes
O(1) Ru(2) O(2) 71.3(4) 0_555 yes
O(1) Ru(2) O(3) 72.5(4) 0_555 yes
O(1) Ru(2) C(13) 150.5(6) 0_555 yes
O(1) Ru(2) C(14) 116.6(7) 0_555 yes
O(1) Ru(2) C(15) 98.2(6) 0_555 yes
O(1) Ru(2) C(16) 105.0(7) 0_555 yes
O(1) Ru(2) C(17) 135.9(7) 0_555 yes
O(1) Ru(2) C(18) 171.7(6) 0_555 yes
O(2) Ru(2) O(3) 75.3(4) 0_555 yes
O(2) Ru(2) C(13) 93.8(5) 0_555 yes
O(2) Ru(2) C(14) 99.8(6) 0_555 yes
O(2) Ru(2) C(15) 126.4(7) 0_555 yes
O(2) Ru(2) C(16) 163.6(7) 0_555 yes
O(2) Ru(2) C(17) 150.5(7) 0_555 yes
O(2) Ru(2) C(18) 115.2(5) 0_555 yes
O(3) Ru(2) C(13) 129.6(6) 0_555 yes
O(3) Ru(2) C(14) 168.2(8) 0_555 yes
O(3) Ru(2) C(15) 153.3(8) 0_555 yes
O(3) Ru(2) C(16) 119.5(6) 0_555 yes
O(3) Ru(2) C(17) 100.0(5) 0_555 yes
O(3) Ru(2) C(18) 103.6(5) 0_555 yes
C(13) Ru(2) C(14) 39.2(7) 0_555 yes
C(13) Ru(2) C(15) 69.6(7) 0_555 yes
C(13) Ru(2) C(16) 81.9(7) 0_555 yes
C(13) Ru(2) C(17) 66.4(7) 0_555 yes
C(13) Ru(2) C(18) 37.2(6) 0_555 yes
C(14) Ru(2) C(15) 36.9(7) 0_555 yes
C(14) Ru(2) C(16) 66.9(7) 0_555 yes
C(14) Ru(2) C(17) 78.8(6) 0_555 yes
C(14) Ru(2) C(18) 68.4(7) 0_555 yes
C(15) Ru(2) C(16) 37.4(7) 0_555 yes
C(15) Ru(2) C(17) 68.8(6) 0_555 yes
C(15) Ru(2) C(18) 82.0(6) 0_555 yes
C(16) Ru(2) C(17) 40.0(8) 0_555 yes
C(16) Ru(2) C(18) 70.2(7) 0_555 yes
C(17) Ru(2) C(18) 36.6(6) 0_555 yes
Ru(1) O(1) Ru(2) 91.5(4) 0_555 yes
Ru(1) O(1) C(19) 119.7(9) 0_555 yes
Ru(2) O(1) C(19) 121.1(9) 0_555 yes
Ru(1) O(2) Ru(2) 94.0(4) 0_555 yes
Ru(1) O(2) C(10) 125.5(8) 0_555 yes
Ru(2) O(2) C(10) 119.9(9) 0_555 yes
Ru(1) O(3) Ru(2) 94.2(4) 0_555 yes
Ru(1) O(3) C(1) 124.6(9) 0_555 yes
Ru(2) O(3) C(1) 132.9(10) 0_555 yes
O(3) C(1) C(2) 115(1) 0_555 yes
C(1) C(2) C(3) 123(1) 0_555 yes
C(2) C(3) C(4) 115(1) 0_555 yes
Ru(1) C(4) C(3) 122(1) 0_555 yes
Ru(1) C(4) C(5) 72.7(8) 0_555 yes
Ru(1) C(4) C(9) 71.9(9) 0_555 yes
C(3) C(4) C(5) 119(1) 0_555 yes
C(3) C(4) C(9) 120(1) 0_555 yes
C(5) C(4) C(9) 120(1) 0_555 yes
Ru(1) C(5) C(4) 70.0(9) 0_555 yes
Ru(1) C(5) C(6) 69.6(8) 0_555 yes
C(4) C(5) C(6) 118(1) 0_555 yes
Ru(1) C(6) C(5) 71.1(9) 0_555 yes
Ru(1) C(6) C(7) 72.1(9) 0_555 yes
C(5) C(6) C(7) 119(1) 0_555 yes
Ru(1) C(7) C(6) 70(1) 0_555 yes
Ru(1) C(7) C(8) 71.0(10) 0_555 yes
C(6) C(7) C(8) 118(1) 0_555 yes
Ru(1) C(8) C(7) 71(1) 0_555 yes
Ru(1) C(8) C(9) 71(1) 0_555 yes
C(7) C(8) C(9) 122(2) 0_555 yes
Ru(1) C(9) C(4) 69.4(9) 0_555 yes
Ru(1) C(9) C(8) 72(1) 0_555 yes
C(4) C(9) C(8) 120(1) 0_555 yes
O(2) C(10) C(11) 113(1) 0_555 yes
C(10) C(11) C(12) 118(1) 0_555 yes
C(11) C(12) C(13) 114(1) 0_555 yes
Ru(2) C(13) C(12) 123(1) 0_555 yes
Ru(2) C(13) C(14) 69.9(10) 0_555 yes
Ru(2) C(13) C(18) 72(1) 0_555 yes
C(12) C(13) C(14) 120(1) 0_555 yes
C(12) C(13) C(18) 120(1) 0_555 yes
C(14) C(13) C(18) 118(1) 0_555 yes
Ru(2) C(14) C(13) 70.9(9) 0_555 yes
Ru(2) C(14) C(15) 72(1) 0_555 yes
C(13) C(14) C(15) 123(1) 0_555 yes
Ru(2) C(15) C(14) 70.3(10) 0_555 yes
Ru(2) C(15) C(16) 71(1) 0_555 yes
C(14) C(15) C(16) 119(2) 0_555 yes
Ru(2) C(16) C(15) 71.2(10) 0_555 yes
Ru(2) C(16) C(17) 68.8(9) 0_555 yes
C(15) C(16) C(17) 116(1) 0_555 yes
Ru(2) C(17) C(16) 71.1(9) 0_555 yes
Ru(2) C(17) C(18) 73.0(10) 0_555 yes
C(16) C(17) C(18) 123(1) 0_555 yes
Ru(2) C(18) C(13) 70(1) 0_555 yes
Ru(2) C(18) C(17) 70(1) 0_555 yes
C(13) C(18) C(17) 118(1) 0_555 yes
F(1) B(1) F(2) 114(3) 0_555 yes
F(1) B(1) F(3) 115(2) 0_555 yes
F(1) B(1) F(4) 105(3) 0_555 yes
F(2) B(1) F(3) 116(3) 0_555 yes
F(2) B(1) F(4) 99(2) 0_555 yes
F(3) B(1) F(4) 102(3) 0_555 yes

loop_
_geom_bond_atom_site_label_1
_geom_bond_atom_site_label_2
_geom_bond_distance
_geom_bond_publ_flag
Ru(1) Ru(2) 2.984(1) yes
Ru(1) O(1) 2.080(8) yes
Ru(1) O(2) 2.054(9) yes
Ru(1) O(3) 2.04(1) yes
Ru(1) C(4) 2.11(1) yes
Ru(1) C(5) 2.15(1) yes
Ru(1) C(6) 2.13(1) yes
Ru(1) C(7) 2.15(2) yes
Ru(1) C(8) 2.15(2) yes
Ru(1) C(9) 2.15(2) yes
Ru(2) O(1) 2.085(10) yes
Ru(2) O(2) 2.025(8) yes
Ru(2) O(3) 2.036(9) yes
Ru(2) C(13) 2.14(2) yes
Ru(2) C(14) 2.12(1) yes
Ru(2) C(15) 2.15(2) yes
Ru(2) C(16) 2.16(1) yes
Ru(2) C(17) 2.13(2) yes
Ru(2) C(18) 2.16(2) yes
F(1) B(1) 1.21(3) yes
F(2) B(1) 1.18(3) yes
F(3) B(1) 1.24(4) yes
F(4) B(1) 1.38(4) yes
O(1) C(19) 1.42(2) yes
O(2) C(10) 1.35(2) yes
O(3) C(1) 1.39(2) yes
C(1) C(2) 1.49(2) yes
C(2) C(3) 1.49(3) yes
C(3) C(4) 1.55(3) yes
C(4) C(5) 1.36(2) yes
C(4) C(9) 1.41(2) yes
C(5) C(6) 1.44(3) yes
C(6) C(7) 1.39(2) yes
C(7) C(8) 1.39(3) yes
C(8) C(9) 1.33(3) yes
C(10) C(11) 1.51(2) yes
C(11) C(12) 1.57(3) yes
C(12) C(13) 1.43(2) yes
C(13) C(14) 1.43(2) yes
C(13) C(18) 1.37(2) yes
C(14) C(15) 1.35(3) yes
C(15) C(16) 1.38(3) yes
C(16) C(17) 1.47(3) yes
C(17) C(18) 1.35(2) yes

loop_
_geom_contact_atom_site_label_1
_geom_contact_atom_site_label_2
_geom_contact_distance
_geom_contact_site_symmetry_2
Ru(1) Ru(2) 2.984(1) .
F(1) C(15) 3.31(3) 4_554
F(1) C(18) 3.58(3) .
F(1) C(7) 3.59(3) 4_454
F(2) C(17) 3.34(3) .
F(2) C(9) 3.37(2) 3_667
F(2) C(18) 3.40(3) .
F(3) C(6) 3.24(2) 2_656
F(4) C(3) 3.37(3) 1_455
F(4) C(8) 3.48(3) 4_454
F(4) C(5) 3.52(3) 1_455
O(2) C(14) 3.45(2) 3_657
C(5) C(17) 3.42(2) 1_655
C(6) C(17) 3.50(2) 1_655
C(6) C(16) 3.50(3) 1_655
C(7) C(16) 3.27(2) 1_655
C(7) C(15) 3.43(2) 1_655
C(8) C(16) 3.47(2) 1_655

loop_
_geom_torsion_atom_site_label_1
_geom_torsion_atom_site_label_2
_geom_torsion_atom_site_label_3
_geom_torsion_atom_site_label_4
_geom_torsion
_geom_torsion_site_symmetry_1
_geom_torsion_site_symmetry_2
_geom_torsion_site_symmetry_3
_geom_torsion_site_symmetry_4
_geom_torsion_publ_flag
Ru(1) Ru(2) O(1) C(19) 126(1) 0_555 2_1 5_555 55_5 yes
Ru(1) Ru(2) O(2) C(10) -135(1) 0_555 2_1 5_555 55_5 yes
Ru(1) Ru(2) O(3) C(1) 147(1) 0_555 2_1 5_555 55_5 yes
Ru(1) Ru(2) C(13) C(12) 2(2) 0_555 2_1 5_555 55_5 yes
Ru(1) Ru(2) C(13) C(14) 116.2(9) 0_555 2_1 5_555 55_5 yes
Ru(1) Ru(2) C(13) C(18) -113.0(9) 0_555 2_1 5_555 55_5 yes
Ru(1) Ru(2) C(14) C(13) -107(1) 0_555 2_1 5_555 55_5 yes
Ru(1) Ru(2) C(14) C(15) 116(1) 0_555 2_1 5_555 55_5 yes
Ru(1) Ru(2) C(15) C(14) -109(1) 0_555 2_1 5_555 55_5 yes
Ru(1) Ru(2) C(15) C(16) 118(1) 0_555 2_1 5_555 55_5 yes
Ru(1) Ru(2) C(16) C(15) -112(1) 0_555 2_1 5_555 55_5 yes
Ru(1) Ru(2) C(16) C(17) 118(1) 0_555 2_1 5_555 55_5 yes
Ru(1) Ru(2) C(17) C(16) -119.2(10) 0_555 2_1 5_555 55_5 yes
Ru(1) Ru(2) C(17) C(18) 104(1) 0_555 2_1 5_555 55_5 yes
Ru(1) Ru(2) C(18) C(13) 107.7(10) 0_555 2_1 5_555 55_5 yes
Ru(1) Ru(2) C(18) C(17) -120.8(9) 0_555 2_1 5_555 55_5 yes
Ru(1) O(1) Ru(2) O(2) 41.1(3) 0_555 2_1 5_555 55_5 yes
Ru(1) O(1) Ru(2) O(3) -38.9(4) 0_555 2_1 5_555 55_5 yes
Ru(1) O(1) Ru(2) C(13) 104(1) 0_555 2_1 5_555 55_5 yes
Ru(1) O(1) Ru(2) C(14) 133.0(7) 0_555 2_1 5_555 55_5 yes
Ru(1) O(1) Ru(2) C(15) 166.8(7) 0_555 2_1 5_555 55_5 yes
Ru(1) O(1) Ru(2) C(16) -155.7(7) 0_555 2_1 5_555 55_5 yes
Ru(1) O(1) Ru(2) C(17) -125.2(7) 0_555 2_1 5_555 55_5 yes
Ru(1) O(1) Ru(2) C(18) -102(3) 0_555 2_1 5_555 55_5 yes
Ru(1) O(2) Ru(2) O(1) -41.8(3) 0_555 2_1 5_555 55_5 yes
Ru(1) O(2) Ru(2) O(3) 34.3(4) 0_555 2_1 5_555 55_5 yes
Ru(1) O(2) Ru(2) C(13) 164.3(6) 0_555 2_1 5_555 55_5 yes
Ru(1) O(2) Ru(2) C(14) -156.7(7) 0_555 2_1 5_555 55_5 yes
Ru(1) O(2) Ru(2) C(15) -128.4(8) 0_555 2_1 5_555 55_5 yes
Ru(1) O(2) Ru(2) C(16) -121(2) 0_555 2_1 5_555 55_5 yes
Ru(1) O(2) Ru(2) C(17) 118.6(10) 0_555 2_1 5_555 55_5 yes
Ru(1) O(2) Ru(2) C(18) 132.6(5) 0_555 2_1 5_555 55_5 yes
Ru(1) O(2) C(10) C(11) -179(1) 0_555 2_1 5_555 55_5 yes
Ru(1) O(3) Ru(2) O(1) 40.0(4) 0_555 2_1 5_555 55_5 yes
Ru(1) O(3) Ru(2) O(2) -34.6(4) 0_555 2_1 5_555 55_5 yes
Ru(1) O(3) Ru(2) C(13) -117.3(6) 0_555 2_1 5_555 55_5 yes
Ru(1) O(3) Ru(2) C(14) -101(2) 0_555 2_1 5_555 55_5 yes
Ru(1) O(3) Ru(2) C(15) 112(1) 0_555 2_1 5_555 55_5 yes
Ru(1) O(3) Ru(2) C(16) 137.7(8) 0_555 2_1 5_555 55_5 yes
Ru(1) O(3) Ru(2) C(17) 175.2(7) 0_555 2_1 5_555 55_5 yes
Ru(1) O(3) Ru(2) C(18) -147.6(6) 0_555 2_1 5_555 55_5 yes
Ru(1) O(3) C(1) C(2) -44(1) 0_555 2_1 5_555 55_5 yes
Ru(1) C(4) C(3) C(2) 21(2) 0_555 2_1 5_555 55_5 yes
Ru(1) C(4) C(5) C(6) -51(1) 0_555 2_1 5_555 55_5 yes
Ru(1) C(4) C(9) C(8) 53(1) 0_555 2_1 5_555 55_5 yes
Ru(1) C(5) C(4) C(3) -118(1) 0_555 2_1 5_555 55_5 yes
Ru(1) C(5) C(4) C(9) 56(1) 0_555 2_1 5_555 55_5 yes
Ru(1) C(5) C(6) C(7) -55(1) 0_555 2_1 5_555 55_5 yes
Ru(1) C(6) C(5) C(4) 51(1) 0_555 2_1 5_555 55_5 yes
Ru(1) C(6) C(7) C(8) -53(1) 0_555 2_1 5_555 55_5 yes
Ru(1) C(7) C(6) C(5) 54(1) 0_555 2_1 5_555 55_5 yes
Ru(1) C(7) C(8) C(9) -53(1) 0_555 2_1 5_555 55_5 yes
Ru(1) C(8) C(7) C(6) 53(1) 0_555 2_1 5_555 55_5 yes
Ru(1) C(8) C(9) C(4) -51(1) 0_555 2_1 5_555 55_5 yes
Ru(1) C(9) C(4) C(3) 117(1) 0_555 2_1 5_555 55_5 yes
Ru(1) C(9) C(4) C(5) -56(1) 0_555 2_1 5_555 55_5 yes
Ru(1) C(9) C(8) C(7) 52(1) 0_555 2_1 5_555 55_5 yes
Ru(2) Ru(1) O(1) C(19) -127(1) 0_555 2_1 5_555 55_5 yes
Ru(2) Ru(1) O(2) C(10) 131(1) 0_555 2_1 5_555 55_5 yes
Ru(2) Ru(1) O(3) C(1) -151(1) 0_555 2_1 5_555 55_5 yes
Ru(2) Ru(1) C(4) C(3) 1(2) 0_555 2_1 5_555 55_5 yes
Ru(2) Ru(1) C(4) C(5) -113(1) 0_555 2_1 5_555 55_5 yes
Ru(2) Ru(1) C(4) C(9) 115.8(9) 0_555 2_1 5_555 55_5 yes
Ru(2) Ru(1) C(5) C(4) 108(1) 0_555 2_1 5_555 55_5 yes
Ru(2) Ru(1) C(5) C(6) -118.1(10) 0_555 2_1 5_555 55_5 yes
Ru(2) Ru(1) C(6) C(5) 110(1) 0_555 2_1 5_555 55_5 yes
Ru(2) Ru(1) C(6) C(7) -117(1) 0_555 2_1 5_555 55_5 yes
Ru(2) Ru(1) C(7) C(6) 113(1) 0_555 2_1 5_555 55_5 yes
Ru(2) Ru(1) C(7) C(8) -115(1) 0_555 2_1 5_555 55_5 yes
Ru(2) Ru(1) C(8) C(7) 116(1) 0_555 2_1 5_555 55_5 yes
Ru(2) Ru(1) C(8) C(9) -108(1) 0_555 2_1 5_555 55_5 yes
Ru(2) Ru(1) C(9) C(4) -109(1) 0_555 2_1 5_555 55_5 yes
Ru(2) Ru(1) C(9) C(8) 117(1) 0_555 2_1 5_555 55_5 yes
Ru(2) O(1) Ru(1) O(2) -40.5(3) 0_555 2_1 5_555 55_5 yes
Ru(2) O(1) Ru(1) O(3) 38.9(4) 0_555 2_1 5_555 55_5 yes
Ru(2) O(1) Ru(1) C(4) 108(1) 0_555 2_1 5_555 55_5 yes
Ru(2) O(1) Ru(1) C(5) -115(5) 0_555 2_1 5_555 55_5 yes
Ru(2) O(1) Ru(1) C(6) -122.6(8) 0_555 2_1 5_555 55_5 yes
Ru(2) O(1) Ru(1) C(7) -151.7(7) 0_555 2_1 5_555 55_5 yes
Ru(2) O(1) Ru(1) C(8) 170.6(6) 0_555 2_1 5_555 55_5 yes
Ru(2) O(1) Ru(1) C(9) 136.5(6) 0_555 2_1 5_555 55_5 yes
Ru(2) O(2) Ru(1) O(1) 42.1(3) 0_555 2_1 5_555 55_5 yes
Ru(2) O(2) Ru(1) O(3) -34.4(4) 0_555 2_1 5_555 55_5 yes
Ru(2) O(2) Ru(1) C(4) -114.1(8) 0_555 2_1 5_555 55_5 yes
Ru(2) O(2) Ru(1) C(5) -143.3(7) 0_555 2_1 5_555 55_5 yes
Ru(2) O(2) Ru(1) C(6) 177.5(7) 0_555 2_1 5_555 55_5 yes
Ru(2) O(2) Ru(1) C(7) 141.8(7) 0_555 2_1 5_555 55_5 yes
Ru(2) O(2) Ru(1) C(8) 116(1) 0_555 2_1 5_555 55_5 yes
Ru(2) O(2) Ru(1) C(9) -107(5) 0_555 2_1 5_555 55_5 yes
Ru(2) O(2) C(10) C(11) -58(1) 0_555 2_1 5_555 55_5 yes
Ru(2) O(3) Ru(1) O(1) -40.1(4) 0_555 2_1 5_555 55_5 yes
Ru(2) O(3) Ru(1) O(2) 34.2(4) 0_555 2_1 5_555 55_5 yes
Ru(2) O(3) Ru(1) C(4) 171.0(7) 0_555 2_1 5_555 55_5 yes
Ru(2) O(3) Ru(1) C(5) 137.4(6) 0_555 2_1 5_555 55_5 yes
Ru(2) O(3) Ru(1) C(6) 114.9(10) 0_555 2_1 5_555 55_5 yes
Ru(2) O(3) Ru(1) C(7) -126(3) 0_555 2_1 5_555 55_5 yes
Ru(2) O(3) Ru(1) C(8) -125.6(8) 0_555 2_1 5_555 55_5 yes
Ru(2) O(3) Ru(1) C(9) -151.0(7) 0_555 2_1 5_555 55_5 yes
Ru(2) O(3) C(1) C(2) 175(1) 0_555 2_1 5_555 55_5 yes
Ru(2) C(13) C(12) C(11) 25(2) 0_555 2_1 5_555 55_5 yes
Ru(2) C(13) C(14) C(15) 52(1) 0_555 2_1 5_555 55_5 yes
Ru(2) C(13) C(18) C(17) -53(1) 0_555 2_1 5_555 55_5 yes
Ru(2) C(14) C(13) C(12) 117(1) 0_555 2_1 5_555 55_5 yes
Ru(2) C(14) C(13) C(18) -55(1) 0_555 2_1 5_555 55_5 yes
Ru(2) C(14) C(15) C(16) 53(1) 0_555 2_1 5_555 55_5 yes
Ru(2) C(15) C(14) C(13) -52(1) 0_555 2_1 5_555 55_5 yes
Ru(2) C(15) C(16) C(17) 53(1) 0_555 2_1 5_555 55_5 yes
Ru(2) C(16) C(15) C(14) -53(1) 0_555 2_1 5_555 55_5 yes
Ru(2) C(16) C(17) C(18) 53(1) 0_555 2_1 5_555 55_5 yes
Ru(2) C(17) C(16) C(15) -54(1) 0_555 2_1 5_555 55_5 yes
Ru(2) C(17) C(18) C(13) 53(1) 0_555 2_1 5_555 55_5 yes
Ru(2) C(18) C(13) C(12) -118(1) 0_555 2_1 5_555 55_5 yes
Ru(2) C(18) C(13) C(14) 54(1) 0_555 2_1 5_555 55_5 yes
Ru(2) C(18) C(17) C(16) -52(1) 0_555 2_1 5_555 55_5 yes
O(1) Ru(1) Ru(2) O(2) -114.9(5) 0_555 2_1 5_555 55_5 yes
O(1) Ru(1) Ru(2) O(3) 118.3(6) 0_555 2_1 5_555 55_5 yes
O(1) Ru(1) Ru(2) C(13) -137.4(8) 0_555 2_1 5_555 55_5 yes
O(1) Ru(1) Ru(2) C(14) -79(1) 0_555 2_1 5_555 55_5 yes
O(1) Ru(1) Ru(2) C(15) -20(1) 0_555 2_1 5_555 55_5 yes
O(1) Ru(1) Ru(2) C(16) 41(1) 0_555 2_1 5_555 55_5 yes
O(1) Ru(1) Ru(2) C(17) 110(1) 0_555 2_1 5_555 55_5 yes
O(1) Ru(1) Ru(2) C(18) 168.0(9) 0_555 2_1 5_555 55_5 yes
O(1) Ru(1) O(2) C(10) 173(1) 0_555 2_1 5_555 55_5 yes
O(1) Ru(1) O(3) C(1) 168(1) 0_555 2_1 5_555 55_5 yes
O(1) Ru(1) C(4) C(3) -71(2) 0_555 2_1 5_555 55_5 yes
O(1) Ru(1) C(4) C(5) 173.8(10) 0_555 2_1 5_555 55_5 yes
O(1) Ru(1) C(4) C(9) 42(1) 0_555 2_1 5_555 55_5 yes
O(1) Ru(1) C(5) C(4) -140(5) 0_555 2_1 5_555 55_5 yes
O(1) Ru(1) C(5) C(6) -7(5) 0_555 2_1 5_555 55_5 yes
O(1) Ru(1) C(6) C(5) 179.0(8) 0_555 2_1 5_555 55_5 yes
O(1) Ru(1) C(6) C(7) -49(1) 0_555 2_1 5_555 55_5 yes
O(1) Ru(1) C(7) C(6) 146(1) 0_555 2_1 5_555 55_5 yes
O(1) Ru(1) C(7) C(8) -82(1) 0_555 2_1 5_555 55_5 yes
O(1) Ru(1) C(8) C(7) 106(1) 0_555 2_1 5_555 55_5 yes
O(1) Ru(1) C(8) C(9) -119(1) 0_555 2_1 5_555 55_5 yes
O(1) Ru(1) C(9) C(4) -155.9(10) 0_555 2_1 5_555 55_5 yes
O(1) Ru(1) C(9) C(8) 70(1) 0_555 2_1 5_555 55_5 yes
O(1) Ru(2) Ru(1) O(2) 114.9(5) 0_555 2_1 5_555 55_5 yes
O(1) Ru(2) Ru(1) O(3) -118.3(6) 0_555 2_1 5_555 55_5 yes
O(1) Ru(2) Ru(1) C(4) -131.4(9) 0_555 2_1 5_555 55_5 yes
O(1) Ru(2) Ru(1) C(5) 172.8(10) 0_555 2_1 5_555 55_5 yes
O(1) Ru(2) Ru(1) C(6) 110(1) 0_555 2_1 5_555 55_5 yes
O(1) Ru(2) Ru(1) C(7) 48(1) 0_555 2_1 5_555 55_5 yes
O(1) Ru(2) Ru(1) C(8) -15(1) 0_555 2_1 5_555 55_5 yes
O(1) Ru(2) Ru(1) C(9) -72(1) 0_555 2_1 5_555 55_5 yes
O(1) Ru(2) O(2) C(10) -177(1) 0_555 2_1 5_555 55_5 yes
O(1) Ru(2) O(3) C(1) -172(1) 0_555 2_1 5_555 55_5 yes
O(1) Ru(2) C(13) C(12) -70(2) 0_555 2_1 5_555 55_5 yes
O(1) Ru(2) C(13) C(14) 43(1) 0_555 2_1 5_555 55_5 yes
O(1) Ru(2) C(13) C(18) 174.0(9) 0_555 2_1 5_555 55_5 yes
O(1) Ru(2) C(14) C(13) -157.8(8) 0_555 2_1 5_555 55_5 yes
O(1) Ru(2) C(14) C(15) 66(1) 0_555 2_1 5_555 55_5 yes
O(1) Ru(2) C(15) C(14) -124(1) 0_555 2_1 5_555 55_5 yes
O(1) Ru(2) C(15) C(16) 103(1) 0_555 2_1 5_555 55_5 yes
O(1) Ru(2) C(16) C(15) -83(1) 0_555 2_1 5_555 55_5 yes
O(1) Ru(2) C(16) C(17) 146(1) 0_555 2_1 5_555 55_5 yes
O(1) Ru(2) C(17) C(16) -49(1) 0_555 2_1 5_555 55_5 yes
O(1) Ru(2) C(17) C(18) 174.5(9) 0_555 2_1 5_555 55_5 yes
O(1) Ru(2) C(18) C(13) -158(2) 0_555 2_1 5_555 55_5 yes
O(1) Ru(2) C(18) C(17) -27(3) 0_555 2_1 5_555 55_5 yes
O(2) Ru(1) Ru(2) O(3) -126.8(6) 0_555 2_1 5_555 55_5 yes
O(2) Ru(1) Ru(2) C(13) -22.5(8) 0_555 2_1 5_555 55_5 yes
O(2) Ru(1) Ru(2) C(14) 35(1) 0_555 2_1 5_555 55_5 yes
O(2) Ru(1) Ru(2) C(15) 93(1) 0_555 2_1 5_555 55_5 yes
O(2) Ru(1) Ru(2) C(16) 156(1) 0_555 2_1 5_555 55_5 yes
O(2) Ru(1) Ru(2) C(17) -134(1) 0_555 2_1 5_555 55_5 yes
O(2) Ru(1) Ru(2) C(18) -77.0(8) 0_555 2_1 5_555 55_5 yes
O(2) Ru(1) O(1) C(19) -168(1) 0_555 2_1 5_555 55_5 yes
O(2) Ru(1) O(3) C(1) -117(1) 0_555 2_1 5_555 55_5 yes
O(2) Ru(1) C(4) C(3) 64(2) 0_555 2_1 5_555 55_5 yes
O(2) Ru(1) C(4) C(5) -50(1) 0_555 2_1 5_555 55_5 yes
O(2) Ru(1) C(4) C(9) 179.0(8) 0_555 2_1 5_555 55_5 yes
O(2) Ru(1) C(5) C(4) 145(1) 0_555 2_1 5_555 55_5 yes
O(2) Ru(1) C(5) C(6) -81(1) 0_555 2_1 5_555 55_5 yes
O(2) Ru(1) C(6) C(5) 108.0(10) 0_555 2_1 5_555 55_5 yes
O(2) Ru(1) C(6) C(7) -120(1) 0_555 2_1 5_555 55_5 yes
O(2) Ru(1) C(7) C(6) 70(1) 0_555 2_1 5_555 55_5 yes
O(2) Ru(1) C(7) C(8) -158(1) 0_555 2_1 5_555 55_5 yes
O(2) Ru(1) C(8) C(7) 39(1) 0_555 2_1 5_555 55_5 yes
O(2) Ru(1) C(8) C(9) 173.7(9) 0_555 2_1 5_555 55_5 yes
O(2) Ru(1) C(9) C(4) -7(5) 0_555 2_1 5_555 55_5 yes
O(2) Ru(1) C(9) C(8) -141(4) 0_555 2_1 5_555 55_5 yes
O(2) Ru(2) Ru(1) O(3) 126.8(6) 0_555 2_1 5_555 55_5 yes
O(2) Ru(2) Ru(1) C(4) 113.7(10) 0_555 2_1 5_555 55_5 yes
O(2) Ru(2) Ru(1) C(5) 57.9(10) 0_555 2_1 5_555 55_5 yes
O(2) Ru(2) Ru(1) C(6) -3(1) 0_555 2_1 5_555 55_5 yes
O(2) Ru(2) Ru(1) C(7) -66(1) 0_555 2_1 5_555 55_5 yes
O(2) Ru(2) Ru(1) C(8) -129(1) 0_555 2_1 5_555 55_5 yes
O(2) Ru(2) Ru(1) C(9) 172(1) 0_555 2_1 5_555 55_5 yes
O(2) Ru(2) O(1) C(19) 167(1) 0_555 2_1 5_555 55_5 yes
O(2) Ru(2) O(3) C(1) 113(1) 0_555 2_1 5_555 55_5 yes
O(2) Ru(2) C(13) C(12) -13(1) 0_555 2_1 5_555 55_5 yes
O(2) Ru(2) C(13) C(14) 100.9(10) 0_555 2_1 5_555 55_5 yes
O(2) Ru(2) C(13) C(18) -128.3(10) 0_555 2_1 5_555 55_5 yes
O(2) Ru(2) C(14) C(13) -83.9(10) 0_555 2_1 5_555 55_5 yes
O(2) Ru(2) C(14) C(15) 140(1) 0_555 2_1 5_555 55_5 yes
O(2) Ru(2) C(15) C(14) -51(1) 0_555 2_1 5_555 55_5 yes
O(2) Ru(2) C(15) C(16) 176(1) 0_555 2_1 5_555 55_5 yes
O(2) Ru(2) C(16) C(15) -9(3) 0_555 2_1 5_555 55_5 yes
O(2) Ru(2) C(16) C(17) -138(2) 0_555 2_1 5_555 55_5 yes
O(2) Ru(2) C(17) C(16) 157(1) 0_555 2_1 5_555 55_5 yes
O(2) Ru(2) C(17) C(18) 21(1) 0_555 2_1 5_555 55_5 yes
O(2) Ru(2) C(18) C(13) 59(1) 0_555 2_1 5_555 55_5 yes
O(2) Ru(2) C(18) C(17) -168.5(9) 0_555 2_1 5_555 55_5 yes
O(2) C(10) C(11) C(12) 72(2) 0_555 2_1 5_555 55_5 yes
O(3) Ru(1) Ru(2) C(13) 104.3(9) 0_555 2_1 5_555 55_5 yes
O(3) Ru(1) Ru(2) C(14) 162(1) 0_555 2_1 5_555 55_5 yes
O(3) Ru(1) Ru(2) C(15) -139(1) 0_555 2_1 5_555 55_5 yes
O(3) Ru(1) Ru(2) C(16) -76(1) 0_555 2_1 5_555 55_5 yes
O(3) Ru(1) Ru(2) C(17) -7(1) 0_555 2_1 5_555 55_5 yes
O(3) Ru(1) Ru(2) C(18) 49.7(9) 0_555 2_1 5_555 55_5 yes
O(3) Ru(1) O(1) C(19) -88(1) 0_555 2_1 5_555 55_5 yes
O(3) Ru(1) O(2) C(10) 97(1) 0_555 2_1 5_555 55_5 yes
O(3) Ru(1) C(4) C(3) -7(1) 0_555 2_1 5_555 55_5 yes
O(3) Ru(1) C(4) C(5) -122(1) 0_555 2_1 5_555 55_5 yes
O(3) Ru(1) C(4) C(9) 106(1) 0_555 2_1 5_555 55_5 yes
O(3) Ru(1) C(5) C(4) 65(1) 0_555 2_1 5_555 55_5 yes
O(3) Ru(1) C(5) C(6) -161.4(10) 0_555 2_1 5_555 55_5 yes
O(3) Ru(1) C(6) C(5) 33(1) 0_555 2_1 5_555 55_5 yes
O(3) Ru(1) C(6) C(7) 165.4(10) 0_555 2_1 5_555 55_5 yes
O(3) Ru(1) C(7) C(6) -130(3) 0_555 2_1 5_555 55_5 yes
O(3) Ru(1) C(7) C(8) 0(3) 0_555 2_1 5_555 55_5 yes
O(3) Ru(1) C(8) C(7) -179.8(9) 0_555 2_1 5_555 55_5 yes
O(3) Ru(1) C(8) C(9) -45(1) 0_555 2_1 5_555 55_5 yes
O(3) Ru(1) C(9) C(4) -79(1) 0_555 2_1 5_555 55_5 yes
O(3) Ru(1) C(9) C(8) 147(1) 0_555 2_1 5_555 55_5 yes
O(3) Ru(2) Ru(1) C(4) -13.1(10) 0_555 2_1 5_555 55_5 yes
O(3) Ru(2) Ru(1) C(5) -68(1) 0_555 2_1 5_555 55_5 yes
O(3) Ru(2) Ru(1) C(6) -130(1) 0_555 2_1 5_555 55_5 yes
O(3) Ru(2) Ru(1) C(7) 166(1) 0_555 2_1 5_555 55_5 yes
O(3) Ru(2) Ru(1) C(8) 103(1) 0_555 2_1 5_555 55_5 yes
O(3) Ru(2) Ru(1) C(9) 45(1) 0_555 2_1 5_555 55_5 yes
O(3) Ru(2) O(1) C(19) 87(1) 0_555 2_1 5_555 55_5 yes
O(3) Ru(2) O(2) C(10) -101(1) 0_555 2_1 5_555 55_5 yes
O(3) Ru(2) C(13) C(12) 61(1) 0_555 2_1 5_555 55_5 yes
O(3) Ru(2) C(13) C(14) 175.0(9) 0_555 2_1 5_555 55_5 yes
O(3) Ru(2) C(13) C(18) -54(1) 0_555 2_1 5_555 55_5 yes
O(3) Ru(2) C(14) C(13) -19(3) 0_555 2_1 5_555 55_5 yes
O(3) Ru(2) C(14) C(15) -154(2) 0_555 2_1 5_555 55_5 yes
O(3) Ru(2) C(15) C(14) 168(1) 0_555 2_1 5_555 55_5 yes
O(3) Ru(2) C(15) C(16) 36(2) 0_555 2_1 5_555 55_5 yes
O(3) Ru(2) C(16) C(15) -161(1) 0_555 2_1 5_555 55_5 yes
O(3) Ru(2) C(16) C(17) 68(1) 0_555 2_1 5_555 55_5 yes
O(3) Ru(2) C(17) C(16) -124(1) 0_555 2_1 5_555 55_5 yes
O(3) Ru(2) C(17) C(18) 99.4(10) 0_555 2_1 5_555 55_5 yes
O(3) Ru(2) C(18) C(13) 140.0(10) 0_555 2_1 5_555 55_5 yes
O(3) Ru(2) C(18) C(17) -88.5(10) 0_555 2_1 5_555 55_5 yes
O(3) C(1) C(2) C(3) 62(2) 0_555 2_1 5_555 55_5 yes
C(1) O(3) Ru(1) C(4) 19(1) 0_555 2_1 5_555 55_5 yes
C(1) O(3) Ru(1) C(5) -14(1) 0_555 2_1 5_555 55_5 yes
C(1) O(3) Ru(1) C(6) -36(1) 0_555 2_1 5_555 55_5 yes
C(1) O(3) Ru(1) C(7) 82(3) 0_555 2_1 5_555 55_5 yes
C(1) O(3) Ru(1) C(8) 82(1) 0_555 2_1 5_555 55_5 yes
C(1) O(3) Ru(1) C(9) 57(1) 0_555 2_1 5_555 55_5 yes
C(1) O(3) Ru(2) C(13) 30(1) 0_555 2_1 5_555 55_5 yes
C(1) O(3) Ru(2) C(14) 45(3) 0_555 2_1 5_555 55_5 yes
C(1) O(3) Ru(2) C(15) -99(1) 0_555 2_1 5_555 55_5 yes
C(1) O(3) Ru(2) C(16) -74(1) 0_555 2_1 5_555 55_5 yes
C(1) O(3) Ru(2) C(17) -37(1) 0_555 2_1 5_555 55_5 yes
C(1) O(3) Ru(2) C(18) 0(1) 0_555 2_1 5_555 55_5 yes
C(1) C(2) C(3) C(4) -49(2) 0_555 2_1 5_555 55_5 yes
C(2) C(3) C(4) C(5) 109(2) 0_555 2_1 5_555 55_5 yes
C(2) C(3) C(4) C(9) -65(2) 0_555 2_1 5_555 55_5 yes
C(3) C(4) Ru(1) C(5) 114(2) 0_555 2_1 5_555 55_5 yes
C(3) C(4) Ru(1) C(6) 144(2) 0_555 2_1 5_555 55_5 yes
C(3) C(4) Ru(1) C(7) -178(1) 0_555 2_1 5_555 55_5 yes
C(3) C(4) Ru(1) C(8) -142(2) 0_555 2_1 5_555 55_5 yes
C(3) C(4) Ru(1) C(9) -114(2) 0_555 2_1 5_555 55_5 yes
C(3) C(4) C(5) C(6) -169(1) 0_555 2_1 5_555 55_5 yes
C(3) C(4) C(9) C(8) 170(1) 0_555 2_1 5_555 55_5 yes
C(4) Ru(1) Ru(2) C(13) 91(1) 0_555 2_1 5_555 55_5 yes
C(4) Ru(1) Ru(2) C(14) 149(1) 0_555 2_1 5_555 55_5 yes
C(4) Ru(1) Ru(2) C(15) -152(1) 0_555 2_1 5_555 55_5 yes
C(4) Ru(1) Ru(2) C(16) -89(1) 0_555 2_1 5_555 55_5 yes
C(4) Ru(1) Ru(2) C(17) -20(1) 0_555 2_1 5_555 55_5 yes
C(4) Ru(1) Ru(2) C(18) 36(1) 0_555 2_1 5_555 55_5 yes
C(4) Ru(1) O(1) C(19) -18(1) 0_555 2_1 5_555 55_5 yes
C(4) Ru(1) O(2) C(10) 17(1) 0_555 2_1 5_555 55_5 yes
C(4) Ru(1) C(5) C(6) 132(1) 0_555 2_1 5_555 55_5 yes
C(4) Ru(1) C(6) C(5) -28(1) 0_555 2_1 5_555 55_5 yes
C(4) Ru(1) C(6) C(7) 103(1) 0_555 2_1 5_555 55_5 yes
C(4) Ru(1) C(7) C(6) -67(1) 0_555 2_1 5_555 55_5 yes
C(4) Ru(1) C(7) C(8) 64(1) 0_555 2_1 5_555 55_5 yes
C(4) Ru(1) C(8) C(7) -105(1) 0_555 2_1 5_555 55_5 yes
C(4) Ru(1) C(8) C(9) 29(1) 0_555 2_1 5_555 55_5 yes
C(4) Ru(1) C(9) C(8) -133(1) 0_555 2_1 5_555 55_5 yes
C(4) C(5) Ru(1) C(6) -132(1) 0_555 2_1 5_555 55_5 yes
C(4) C(5) Ru(1) C(7) -103(1) 0_555 2_1 5_555 55_5 yes
C(4) C(5) Ru(1) C(8) -66(1) 0_555 2_1 5_555 55_5 yes
C(4) C(5) Ru(1) C(9) -30(1) 0_555 2_1 5_555 55_5 yes
C(4) C(5) C(6) C(7) -3(2) 0_555 2_1 5_555 55_5 yes
C(4) C(9) Ru(1) C(5) 29(1) 0_555 2_1 5_555 55_5 yes
C(4) C(9) Ru(1) C(6) 68(1) 0_555 2_1 5_555 55_5 yes
C(4) C(9) Ru(1) C(7) 105(1) 0_555 2_1 5_555 55_5 yes
C(4) C(9) Ru(1) C(8) 133(1) 0_555 2_1 5_555 55_5 yes
C(4) C(9) C(8) C(7) 1(2) 0_555 2_1 5_555 55_5 yes
C(5) Ru(1) Ru(2) C(13) 35(1) 0_555 2_1 5_555 55_5 yes
C(5) Ru(1) Ru(2) C(14) 93(1) 0_555 2_1 5_555 55_5 yes
C(5) Ru(1) Ru(2) C(15) 151(1) 0_555 2_1 5_555 55_5 yes
C(5) Ru(1) Ru(2) C(16) -145(1) 0_555 2_1 5_555 55_5 yes
C(5) Ru(1) Ru(2) C(17) -76(1) 0_555 2_1 5_555 55_5 yes
C(5) Ru(1) Ru(2) C(18) -19(1) 0_555 2_1 5_555 55_5 yes
C(5) Ru(1) O(1) C(19) 116(5) 0_555 2_1 5_555 55_5 yes
C(5) Ru(1) O(2) C(10) -11(1) 0_555 2_1 5_555 55_5 yes
C(5) Ru(1) C(4) C(9) -130(1) 0_555 2_1 5_555 55_5 yes
C(5) Ru(1) C(6) C(7) 131(1) 0_555 2_1 5_555 55_5 yes
C(5) Ru(1) C(7) C(6) -30(1) 0_555 2_1 5_555 55_5 yes
C(5) Ru(1) C(7) C(8) 101(1) 0_555 2_1 5_555 55_5 yes
C(5) Ru(1) C(8) C(7) -68(1) 0_555 2_1 5_555 55_5 yes
C(5) Ru(1) C(8) C(9) 65(1) 0_555 2_1 5_555 55_5 yes
C(5) Ru(1) C(9) C(8) -103(1) 0_555 2_1 5_555 55_5 yes
C(5) C(4) Ru(1) C(6) 29(1) 0_555 2_1 5_555 55_5 yes
C(5) C(4) Ru(1) C(7) 66(1) 0_555 2_1 5_555 55_5 yes
C(5) C(4) Ru(1) C(8) 103(1) 0_555 2_1 5_555 55_5 yes
C(5) C(4) Ru(1) C(9) 130(1) 0_555 2_1 5_555 55_5 yes
C(5) C(4) C(9) C(8) -3(2) 0_555 2_1 5_555 55_5 yes
C(5) C(6) Ru(1) C(7) -131(1) 0_555 2_1 5_555 55_5 yes
C(5) C(6) Ru(1) C(8) -101(1) 0_555 2_1 5_555 55_5 yes
C(5) C(6) Ru(1) C(9) -66(1) 0_555 2_1 5_555 55_5 yes
C(5) C(6) C(7) C(8) 1(2) 0_555 2_1 5_555 55_5 yes
C(6) Ru(1) Ru(2) C(13) -26(1) 0_555 2_1 5_555 55_5 yes
C(6) Ru(1) Ru(2) C(14) 31(1) 0_555 2_1 5_555 55_5 yes
C(6) Ru(1) Ru(2) C(15) 89(1) 0_555 2_1 5_555 55_5 yes
C(6) Ru(1) Ru(2) C(16) 152(1) 0_555 2_1 5_555 55_5 yes
C(6) Ru(1) Ru(2) C(17) -138(1) 0_555 2_1 5_555 55_5 yes
C(6) Ru(1) Ru(2) C(18) -81(1) 0_555 2_1 5_555 55_5 yes
C(6) Ru(1) O(1) C(19) 109(1) 0_555 2_1 5_555 55_5 yes
C(6) Ru(1) O(2) C(10) -50(1) 0_555 2_1 5_555 55_5 yes
C(6) Ru(1) C(4) C(9) -101(1) 0_555 2_1 5_555 55_5 yes
C(6) Ru(1) C(7) C(8) 131(1) 0_555 2_1 5_555 55_5 yes
C(6) Ru(1) C(8) C(7) -29(1) 0_555 2_1 5_555 55_5 yes
C(6) Ru(1) C(8) C(9) 104(1) 0_555 2_1 5_555 55_5 yes
C(6) Ru(1) C(9) C(8) -65(1) 0_555 2_1 5_555 55_5 yes
C(6) C(5) Ru(1) C(7) 29(1) 0_555 2_1 5_555 55_5 yes
C(6) C(5) Ru(1) C(8) 66(1) 0_555 2_1 5_555 55_5 yes
C(6) C(5) Ru(1) C(9) 102(1) 0_555 2_1 5_555 55_5 yes
C(6) C(5) C(4) C(9) 4(2) 0_555 2_1 5_555 55_5 yes
C(6) C(7) Ru(1) C(8) -131(1) 0_555 2_1 5_555 55_5 yes
C(6) C(7) Ru(1) C(9) -104(1) 0_555 2_1 5_555 55_5 yes
C(6) C(7) C(8) C(9) 0(2) 0_555 2_1 5_555 55_5 yes
C(7) Ru(1) Ru(2) C(13) -89(1) 0_555 2_1 5_555 55_5 yes
C(7) Ru(1) Ru(2) C(14) -30(1) 0_555 2_1 5_555 55_5 yes
C(7) Ru(1) Ru(2) C(15) 27(1) 0_555 2_1 5_555 55_5 yes
C(7) Ru(1) Ru(2) C(16) 89(1) 0_555 2_1 5_555 55_5 yes
C(7) Ru(1) Ru(2) C(17) 158(1) 0_555 2_1 5_555 55_5 yes
C(7) Ru(1) Ru(2) C(18) -143(1) 0_555 2_1 5_555 55_5 yes
C(7) Ru(1) O(1) C(19) 80(1) 0_555 2_1 5_555 55_5 yes
C(7) Ru(1) O(2) C(10) -86(1) 0_555 2_1 5_555 55_5 yes
C(7) Ru(1) C(4) C(9) -63(1) 0_555 2_1 5_555 55_5 yes
C(7) Ru(1) C(8) C(9) 134(1) 0_555 2_1 5_555 55_5 yes
C(7) Ru(1) C(9) C(8) -28(1) 0_555 2_1 5_555 55_5 yes
C(7) C(6) Ru(1) C(8) 29(1) 0_555 2_1 5_555 55_5 yes
C(7) C(6) Ru(1) C(9) 64(1) 0_555 2_1 5_555 55_5 yes
C(7) C(8) Ru(1) C(9) -134(1) 0_555 2_1 5_555 55_5 yes
C(8) Ru(1) Ru(2) C(13) -152(1) 0_555 2_1 5_555 55_5 yes
C(8) Ru(1) Ru(2) C(14) -94(1) 0_555 2_1 5_555 55_5 yes
C(8) Ru(1) Ru(2) C(15) -36(1) 0_555 2_1 5_555 55_5 yes
C(8) Ru(1) Ru(2) C(16) 26(1) 0_555 2_1 5_555 55_5 yes
C(8) Ru(1) Ru(2) C(17) 95(1) 0_555 2_1 5_555 55_5 yes
C(8) Ru(1) Ru(2) C(18) 152(1) 0_555 2_1 5_555 55_5 yes
C(8) Ru(1) O(1) C(19) 42(1) 0_555 2_1 5_555 55_5 yes
C(8) Ru(1) O(2) C(10) -111(1) 0_555 2_1 5_555 55_5 yes
C(8) Ru(1) C(4) C(9) -27(1) 0_555 2_1 5_555 55_5 yes
C(8) C(7) Ru(1) C(9) 27(1) 0_555 2_1 5_555 55_5 yes
C(9) Ru(1) Ru(2) C(13) 149(1) 0_555 2_1 5_555 55_5 yes
C(9) Ru(1) Ru(2) C(14) -151(1) 0_555 2_1 5_555 55_5 yes
C(9) Ru(1) Ru(2) C(15) -93(1) 0_555 2_1 5_555 55_5 yes
C(9) Ru(1) Ru(2) C(16) -31(1) 0_555 2_1 5_555 55_5 yes
C(9) Ru(1) Ru(2) C(17) 37(1) 0_555 2_1 5_555 55_5 yes
C(9) Ru(1) Ru(2) C(18) 95(1) 0_555 2_1 5_555 55_5 yes
C(9) Ru(1) O(1) C(19) 8(1) 0_555 2_1 5_555 55_5 yes
C(9) Ru(1) O(2) C(10) 24(5) 0_555 2_1 5_555 55_5 yes
C(10) O(2) Ru(2) C(13) 28(1) 0_555 2_1 5_555 55_5 yes
C(10) O(2) Ru(2) C(14) 67(1) 0_555 2_1 5_555 55_5 yes
C(10) O(2) Ru(2) C(15) 96(1) 0_555 2_1 5_555 55_5 yes
C(10) O(2) Ru(2) C(16) 102(2) 0_555 2_1 5_555 55_5 yes
C(10) O(2) Ru(2) C(17) -16(1) 0_555 2_1 5_555 55_5 yes
C(10) O(2) Ru(2) C(18) -2(1) 0_555 2_1 5_555 55_5 yes
C(10) C(11) C(12) C(13) -52(2) 0_555 2_1 5_555 55_5 yes
C(11) C(12) C(13) C(14) -59(2) 0_555 2_1 5_555 55_5 yes
C(11) C(12) C(13) C(18) 113(2) 0_555 2_1 5_555 55_5 yes
C(12) C(13) Ru(2) C(14) -113(2) 0_555 2_1 5_555 55_5 yes
C(12) C(13) Ru(2) C(15) -140(1) 0_555 2_1 5_555 55_5 yes
C(12) C(13) Ru(2) C(16) -177(1) 0_555 2_1 5_555 55_5 yes
C(12) C(13) Ru(2) C(17) 144(1) 0_555 2_1 5_555 55_5 yes
C(12) C(13) Ru(2) C(18) 115(2) 0_555 2_1 5_555 55_5 yes
C(12) C(13) C(14) C(15) 170(1) 0_555 2_1 5_555 55_5 yes
C(12) C(13) C(18) C(17) -172(1) 0_555 2_1 5_555 55_5 yes
C(13) Ru(2) O(1) C(19) -129(1) 0_555 2_1 5_555 55_5 yes
C(13) Ru(2) C(14) C(15) -135(1) 0_555 2_1 5_555 55_5 yes
C(13) Ru(2) C(15) C(14) 28(1) 0_555 2_1 5_555 55_5 yes
C(13) Ru(2) C(15) C(16) -103(1) 0_555 2_1 5_555 55_5 yes
C(13) Ru(2) C(16) C(15) 66(1) 0_555 2_1 5_555 55_5 yes
C(13) Ru(2) C(16) C(17) -62(1) 0_555 2_1 5_555 55_5 yes
C(13) Ru(2) C(17) C(16) 106(1) 0_555 2_1 5_555 55_5 yes
C(13) Ru(2) C(17) C(18) -29.5(10) 0_555 2_1 5_555 55_5 yes
C(13) Ru(2) C(18) C(17) 131(1) 0_555 2_1 5_555 55_5 yes
C(13) C(14) Ru(2) C(15) 135(1) 0_555 2_1 5_555 55_5 yes
C(13) C(14) Ru(2) C(16) 106(1) 0_555 2_1 5_555 55_5 yes
C(13) C(14) Ru(2) C(17) 66(1) 0_555 2_1 5_555 55_5 yes
C(13) C(14) Ru(2) C(18) 29.5(9) 0_555 2_1 5_555 55_5 yes
C(13) C(14) C(15) C(16) 1(2) 0_555 2_1 5_555 55_5 yes
C(13) C(18) Ru(2) C(14) -31.0(10) 0_555 2_1 5_555 55_5 yes
C(13) C(18) Ru(2) C(15) -66(1) 0_555 2_1 5_555 55_5 yes
C(13) C(18) Ru(2) C(16) -103(1) 0_555 2_1 5_555 55_5 yes
C(13) C(18) Ru(2) C(17) -131(1) 0_555 2_1 5_555 55_5 yes
C(13) C(18) C(17) C(16) 1(2) 0_555 2_1 5_555 55_5 yes
C(14) Ru(2) O(1) C(19) -100(1) 0_555 2_1 5_555 55_5 yes
C(14) Ru(2) C(13) C(18) 130(1) 0_555 2_1 5_555 55_5 yes
C(14) Ru(2) C(15) C(16) -131(2) 0_555 2_1 5_555 55_5 yes
C(14) Ru(2) C(16) C(15) 29(1) 0_555 2_1 5_555 55_5 yes
C(14) Ru(2) C(16) C(17) -100(1) 0_555 2_1 5_555 55_5 yes
C(14) Ru(2) C(17) C(16) 67(1) 0_555 2_1 5_555 55_5 yes
C(14) Ru(2) C(17) C(18) -68(1) 0_555 2_1 5_555 55_5 yes
C(14) Ru(2) C(18) C(17) 100(1) 0_555 2_1 5_555 55_5 yes
C(14) C(13) Ru(2) C(15) -26.6(10) 0_555 2_1 5_555 55_5 yes
C(14) C(13) Ru(2) C(16) -63(1) 0_555 2_1 5_555 55_5 yes
C(14) C(13) Ru(2) C(17) -101(1) 0_555 2_1 5_555 55_5 yes
C(14) C(13) Ru(2) C(18) -130(1) 0_555 2_1 5_555 55_5 yes
C(14) C(13) C(18) C(17) 0(2) 0_555 2_1 5_555 55_5 yes
C(14) C(15) Ru(2) C(16) 131(2) 0_555 2_1 5_555 55_5 yes
C(14) C(15) Ru(2) C(17) 99(1) 0_555 2_1 5_555 55_5 yes
C(14) C(15) Ru(2) C(18) 64(1) 0_555 2_1 5_555 55_5 yes
C(14) C(15) C(16) C(17) 0(2) 0_555 2_1 5_555 55_5 yes
C(15) Ru(2) O(1) C(19) -66(1) 0_555 2_1 5_555 55_5 yes
C(15) Ru(2) C(13) C(18) 104(1) 0_555 2_1 5_555 55_5 yes
C(15) Ru(2) C(16) C(17) -129(1) 0_555 2_1 5_555 55_5 yes
C(15) Ru(2) C(17) C(16) 30(1) 0_555 2_1 5_555 55_5 yes
C(15) Ru(2) C(17) C(18) -105(1) 0_555 2_1 5_555 55_5 yes
C(15) Ru(2) C(18) C(17) 64(1) 0_555 2_1 5_555 55_5 yes
C(15) C(14) Ru(2) C(16) -29(1) 0_555 2_1 5_555 55_5 yes
C(15) C(14) Ru(2) C(17) -69(1) 0_555 2_1 5_555 55_5 yes
C(15) C(14) Ru(2) C(18) -106(1) 0_555 2_1 5_555 55_5 yes
C(15) C(14) C(13) C(18) -2(2) 0_555 2_1 5_555 55_5 yes
C(15) C(16) Ru(2) C(17) 129(1) 0_555 2_1 5_555 55_5 yes
C(15) C(16) Ru(2) C(18) 103(1) 0_555 2_1 5_555 55_5 yes
C(15) C(16) C(17) C(18) -1(2) 0_555 2_1 5_555 55_5 yes
C(16) Ru(2) O(1) C(19) -29(1) 0_555 2_1 5_555 55_5 yes
C(16) Ru(2) C(13) C(18) 67(1) 0_555 2_1 5_555 55_5 yes
C(16) Ru(2) C(17) C(18) -135(1) 0_555 2_1 5_555 55_5 yes
C(16) Ru(2) C(18) C(17) 28.4(10) 0_555 2_1 5_555 55_5 yes
C(16) C(15) Ru(2) C(17) -32(1) 0_555 2_1 5_555 55_5 yes
C(16) C(15) Ru(2) C(18) -67(1) 0_555 2_1 5_555 55_5 yes
C(16) C(17) Ru(2) C(18) 135(1) 0_555 2_1 5_555 55_5 yes
C(17) Ru(2) O(1) C(19) 1(1) 0_555 2_1 5_555 55_5 yes
C(17) Ru(2) C(13) C(18) 29.1(9) 0_555 2_1 5_555 55_5 yes
C(17) C(16) Ru(2) C(18) -26(1) 0_555 2_1 5_555 55_5 yes
C(18) Ru(2) O(1) C(19) 24(3) 0_555 2_1 5_555 55_5 yes
C(18) Ru(2) O(1) C(19) 24(3) 0_555 2_1 5_555 55_5 yes
